data_4080882
loop_
_publ_author_name
'Unruangsri, Junjuda'
'Morgan, Hannah'
'Schwarz, Andrew D.'
'Schofield, A. Daniel'
'Mountford, Philip'

_publ_section_title
;
 Synthesis and Reactivity of Titanium Hydrazido Complexes Supported by
 Diamido-Ether Ligands
;
_journal_issue 10
_journal_name_full Organometallics
_journal_page_first 3091
_journal_paper_doi 10.1021/om400311w
_journal_volume 32
_journal_year 2013
_chemical_formula_moiety 'C32 H46 N6 O1 Si2 Ti1'
_chemical_formula_sum 'C32 H46 N6 O Si2 Ti'
_chemical_formula_weight 634.83
_chemical_name_systematic
;
Ti(N2O)(NNPh2)(py)2
;
_space_group_IT_number 2
_symmetry_cell_setting triclinic
_symmetry_space_group_name_Hall '-P 1'
_symmetry_space_group_name_H-M 'P -1'
_atom_sites_solution_hydrogens geom
_atom_sites_solution_primary direct
_atom_sites_solution_secondary difmap
_cell_angle_alpha 103.8090(5)
_cell_angle_beta 99.2816(5)
_cell_angle_gamma 99.0278(6)
_cell_formula_units_Z 6
_cell_length_a 10.17610(10)
_cell_length_b 18.8025(2)
_cell_length_c 29.2221(4)
_cell_measurement_reflns_used 18962
_cell_measurement_temperature 150
_cell_measurement_theta_max 26
_cell_measurement_theta_min 5
_cell_volume 5245.98(11)
_computing_cell_refinement 'DENZO/SCALEPACK (Otwinowski & Minor, 1997)'
_computing_data_collection 'COLLECT (Nonius, 2001).'
_computing_data_reduction 'DENZO/SCALEPACK (Otwinowski & Minor, 1997)'
_computing_molecular_graphics 'CAMERON (Watkin et al., 1996)'
_computing_publication_material 'CRYSTALS (Betteridge et al., 2003)'
_computing_structure_refinement 'CRYSTALS (Betteridge et al., 2003)'
_computing_structure_solution 'SIR92 (Altomare et al., 1994)'
_diffrn_ambient_temperature 150
_diffrn_measured_fraction_theta_full 0.990
_diffrn_measured_fraction_theta_max 0.987
_diffrn_measurement_device Area
_diffrn_measurement_device_type 'Nonius KappaCCD'
_diffrn_measurement_method \w
_diffrn_radiation_monochromator graphite
_diffrn_radiation_type 'Mo K\a'
_diffrn_radiation_wavelength 0.71073
_diffrn_reflns_av_R_equivalents 0.098
_diffrn_reflns_limit_h_max 12
_diffrn_reflns_limit_h_min -12
_diffrn_reflns_limit_k_max 23
_diffrn_reflns_limit_k_min -21
_diffrn_reflns_limit_l_max 36
_diffrn_reflns_limit_l_min -35
_diffrn_reflns_number 37708
_diffrn_reflns_theta_full 25.059
_diffrn_reflns_theta_max 26.378
_diffrn_reflns_theta_min 5.100
_diffrn_standards_number 0
_exptl_absorpt_coefficient_mu 0.346
_exptl_absorpt_correction_T_max 0.98
_exptl_absorpt_correction_T_min 0.97
_exptl_absorpt_correction_type multi-scan
_exptl_absorpt_process_details 'DENZO/SCALEPACK (Otwinowski & Minor, 1997)'
_exptl_crystal_colour red
_exptl_crystal_density_diffrn 1.206
_exptl_crystal_density_method 'not measured'
_exptl_crystal_description lath
_exptl_crystal_F_000 2028
_exptl_crystal_size_max 0.200
_exptl_crystal_size_mid 0.100
_exptl_crystal_size_min 0.050
_refine_diff_density_max 0.71
_refine_diff_density_min -0.83
_refine_ls_extinction_method None
_refine_ls_goodness_of_fit_ref 1.1477
_refine_ls_hydrogen_treatment none
_refine_ls_matrix_type full
_refine_ls_number_parameters 1162
_refine_ls_number_reflns 10258
_refine_ls_number_restraints 76
_refine_ls_R_factor_all 0.1744
_refine_ls_shift/su_max 0.0118418
_refine_ls_shift/su_mean 0.0002172
_refine_ls_structure_factor_coef F
_refine_ls_weighting_details
;
 Method, part 1, Chebychev polynomial, (Watkin, 1994, Prince, 1982) 
 [weight] = 1.0/[A~0~*T~0~(x)+A~1~*T~1~(x) ... +A~n-1~]*T~n-1~(x)] 
 where A~i~ are the Chebychev coefficients listed below and x= Fcalc/Fmax 
 Method = Robust Weighting (Prince, 1982) 
 W = [weight] * [1-(deltaF/6*sigmaF)^2^]^2^ 
 A~i~ are: 
 1.01 0.816 0.756 
;
_refine_ls_weighting_scheme calc
_refine_ls_wR_factor_all 0.1147
_refine_ls_wR_factor_ref 0.0618
_reflns_limit_h_max 12
_reflns_limit_h_min -12
_reflns_limit_k_max 22
_reflns_limit_k_min -23
_reflns_limit_l_max 36
_reflns_limit_l_min 0
_reflns_number_total 21201
_oxford_diffrn_Wilson_B_factor 1.69
_oxford_diffrn_Wilson_scale 105.94
_oxford_refine_ls_r_factor_ref 0.0660
_oxford_refine_ls_scale 0.10715(16)
_oxford_reflns_number_all 21201
_oxford_reflns_threshold_expression_ref I>2.0\s(I)
_cod_data_source_file om400311w_si_002.cif
_cod_data_source_block COMPOUND_15
_cod_depositor_comments
;
The following automatic conversions were performed:

'_symmetry_cell_setting' value 'Triclinic' changed to 'triclinic'
according to /home/saulius/struct/CIF-dictionaries/cif_core.dic
dictionary named 'cif_core.dic' version 2.3.1 from
2005-06-27.

'_atom_sites_solution_primary' value 'Direct' changed to
'direct' according to
/home/saulius/struct/CIF-dictionaries/cif_core.dic dictionary named
'cif_core.dic' version 2.3.1 from 2005-06-27.

Automatic conversion script
Id: cif_fix_values 1891 2012-01-12 08:04:46Z andrius 
;
_cod_original_sg_symbol_H-M 'P -1 '
_cod_original_formula_sum 'C32 H46 N6 O1 Si2 Ti1'
_cod_database_code 4080882

loop_
_symmetry_equiv_pos_as_xyz
x,y,z
-x,-y,-z

loop_
_atom_site_label
_atom_site_type_symbol
_atom_site_fract_x
_atom_site_fract_y
_atom_site_fract_z
_atom_site_U_iso_or_equiv
_atom_site_occupancy
_atom_site_adp_type
_atom_site_refinement_flags_posn
_atom_site_disorder_assembly
_atom_site_disorder_group
Ti1 Ti -0.01178(8) 0.69611(4) 0.81190(3) 0.0230 1.0000 Uani . . .
N1 N 0.0441(4) 0.6520(2) 0.85499(13) 0.0263 1.0000 Uani . . .
N2 N 0.0841(4) 0.6167(2) 0.88960(13) 0.0295 1.0000 Uani . . .
N3 N 0.0102(4) 0.6289(2) 0.74695(12) 0.0255 1.0000 Uani . . .
N4 N -0.0628(3) 0.78990(18) 0.85131(13) 0.0368 1.0000 Uani D . .
N5 N 0.1994(4) 0.7676(2) 0.81645(13) 0.0276 1.0000 Uani . . .
N6 N -0.2341(4) 0.6382(2) 0.79597(13) 0.0288 1.0000 Uani . . .
O1 O -0.0842(3) 0.75253(17) 0.75702(11) 0.0311 1.0000 Uani . . .
Si1 Si 0.05306(13) 0.54299(7) 0.73276(5) 0.0297 1.0000 Uani . . .
Si2 Si -0.05512(14) 0.82371(7) 0.91233(5) 0.0377 1.0000 Uani D . .
C1 C 0.2214(5) 0.6325(3) 0.91164(16) 0.0357 1.0000 Uani . . .
C2 C 0.3070(6) 0.6971(4) 0.91113(19) 0.0516 1.0000 Uani . . .
C3 C 0.4462(6) 0.7124(5) 0.9323(2) 0.0654 1.0000 Uani . . .
C4 C 0.4989(7) 0.6620(5) 0.9534(2) 0.0705 1.0000 Uani . . .
C5 C 0.4171(7) 0.5980(4) 0.9533(2) 0.0662 1.0000 Uani . . .
C6 C 0.2794(6) 0.5813(3) 0.93261(18) 0.0476 1.0000 Uani . . .
C7 C -0.0175(5) 0.5745(3) 0.90523(16) 0.0310 1.0000 Uani . . .
C8 C -0.0078(6) 0.5767(3) 0.95309(19) 0.0473 1.0000 Uani . . .
C9 C -0.1119(7) 0.5368(4) 0.9682(2) 0.0655 1.0000 Uani . . .
C10 C -0.2275(7) 0.4952(4) 0.9354(3) 0.0748 1.0000 Uani . . .
C11 C -0.2364(7) 0.4920(4) 0.8876(2) 0.0694 1.0000 Uani . . .
C12 C -0.1341(6) 0.5321(3) 0.8726(2) 0.0491 1.0000 Uani . . .
C13 C -0.1373(6) 0.8315(3) 0.82243(19) 0.0482 1.0000 Uani . . .
C14 C -0.0865(6) 0.8298(3) 0.7767(2) 0.0464 1.0000 Uani . . .
C15 C -0.0303(5) 0.6537(3) 0.70345(17) 0.0360 1.0000 Uani . . .
C16 C -0.0223(5) 0.7373(3) 0.71609(16) 0.0316 1.0000 Uani . . .
C17 C 0.0978(6) 0.8989(3) 0.94314(17) 0.0392 0.6000 Uani D 1 1
C18 C -0.2065(6) 0.8665(3) 0.92347(16) 0.0387 0.6000 Uani D 1 1
C19 C -0.0507(6) 0.7534(3) 0.94605(18) 0.0382 0.6000 Uani D 1 1
C171 C 0.0213(8) 0.9252(4) 0.93568(19) 0.0388 0.4000 Uani D 1 2
C181 C -0.2306(8) 0.8126(4) 0.92631(18) 0.0396 0.4000 Uani D 1 2
C191 C 0.0449(8) 0.7782(4) 0.9508(2) 0.0390 0.4000 Uani D 1 2
C20 C 0.1214(6) 0.5131(3) 0.78648(19) 0.0426 1.0000 Uani . . .
C21 C -0.0934(6) 0.4670(3) 0.6950(2) 0.0497 1.0000 Uani . . .
C22 C 0.1874(5) 0.5422(3) 0.69533(18) 0.0429 1.0000 Uani . . .
C23 C 0.2933(5) 0.7360(3) 0.79666(18) 0.0386 1.0000 Uani . . .
C24 C 0.4230(5) 0.7743(3) 0.7996(2) 0.0479 1.0000 Uani . . .
C25 C 0.4598(6) 0.8482(4) 0.8239(2) 0.0556 1.0000 Uani . . .
C26 C 0.3664(6) 0.8824(3) 0.8445(3) 0.0575 1.0000 Uani . . .
C27 C 0.2374(5) 0.8399(3) 0.8399(2) 0.0389 1.0000 Uani . . .
C28 C -0.3102(6) 0.6498(3) 0.8292(2) 0.0543 1.0000 Uani . . .
C29 C -0.4411(5) 0.6125(3) 0.8232(2) 0.0526 1.0000 Uani . . .
C30 C -0.4994(5) 0.5603(3) 0.7811(2) 0.0402 1.0000 Uani . . .
C31 C -0.4266(5) 0.5477(3) 0.74594(19) 0.0422 1.0000 Uani . . .
C32 C -0.2947(5) 0.5876(3) 0.75498(17) 0.0323 1.0000 Uani . . .
Ti101 Ti 0.32285(8) 0.23003(5) 0.83123(3) 0.0260 1.0000 Uani . . .
N101 N 0.3397(4) 0.1433(2) 0.79802(13) 0.0265 1.0000 Uani . . .
N102 N 0.3572(4) 0.0748(2) 0.77287(13) 0.0286 1.0000 Uani . . .
N103 N 0.3984(4) 0.3053(2) 0.79537(13) 0.0290 1.0000 Uani . . .
N104 N 0.2408(4) 0.2056(2) 0.88703(13) 0.0334 1.0000 Uani . . .
N105 N 0.1055(4) 0.2264(2) 0.79276(14) 0.0307 1.0000 Uani . . .
N106 N 0.5366(4) 0.2566(2) 0.88002(14) 0.0296 1.0000 Uani . . .
O101 O 0.3009(3) 0.34000(18) 0.87425(12) 0.0366 1.0000 Uani . . .
Si101 Si 0.19484(14) 0.12120(8) 0.89995(5) 0.0375 1.0000 Uani . . .
Si102 Si 0.45625(13) 0.29522(8) 0.74246(5) 0.0308 1.0000 Uani . . .
C101 C 0.4781(5) 0.0515(2) 0.78823(16) 0.0266 1.0000 Uani . . .
C102 C 0.5406(5) 0.0749(3) 0.83695(17) 0.0325 1.0000 Uani . . .
C103 C 0.6629(5) 0.0564(3) 0.85255(18) 0.0380 1.0000 Uani . . .
C104 C 0.7252(5) 0.0134(3) 0.8205(2) 0.0429 1.0000 Uani . . .
C105 C 0.6636(5) -0.0094(3) 0.7730(2) 0.0428 1.0000 Uani . . .
C106 C 0.5426(5) 0.0091(3) 0.75599(18) 0.0353 1.0000 Uani . . .
C107 C 0.2495(4) 0.0296(3) 0.73575(16) 0.0278 1.0000 Uani . . .
C108 C 0.2328(5) -0.0482(3) 0.72191(17) 0.0343 1.0000 Uani . . .
C109 C 0.1249(5) -0.0909(3) 0.68476(18) 0.0403 1.0000 Uani . . .
C110 C 0.0327(5) -0.0570(3) 0.66172(19) 0.0464 1.0000 Uani . . .
C111 C 0.0471(5) 0.0191(3) 0.6770(2) 0.0488 1.0000 Uani . . .
C112 C 0.1529(5) 0.0622(3) 0.71342(17) 0.0353 1.0000 Uani . . .
C113 C 0.1992(5) 0.2678(3) 0.9183(2) 0.0448 1.0000 Uani . . .
C114 C 0.2885(6) 0.3419(3) 0.9222(2) 0.0524 1.0000 Uani . . .
C115 C 0.3968(6) 0.3846(3) 0.8167(2) 0.0456 1.0000 Uani . . .
C116 C 0.3972(7) 0.4004(3) 0.8691(2) 0.0497 1.0000 Uani . . .
C117 C 0.0321(6) 0.1167(4) 0.9221(2) 0.0616 1.0000 Uani . . .
C118 C 0.3260(7) 0.1069(4) 0.9481(2) 0.0651 1.0000 Uani . . .
C119 C 0.1654(6) 0.0376(3) 0.84797(19) 0.0423 1.0000 Uani . . .
C120 C 0.4597(5) 0.1968(3) 0.71265(19) 0.0400 1.0000 Uani . . .
C121 C 0.3518(6) 0.3326(4) 0.6983(2) 0.0494 1.0000 Uani . . .
C122 C 0.6329(5) 0.3523(3) 0.7521(2) 0.0412 1.0000 Uani . . .
C123 C 0.0011(6) 0.1788(3) 0.7977(2) 0.0501 1.0000 Uani . . .
C124 C -0.1322(6) 0.1716(3) 0.7734(2) 0.0531 1.0000 Uani . . .
C125 C -0.1562(6) 0.2157(4) 0.7443(2) 0.0576 1.0000 Uani . . .
C126 C -0.0507(6) 0.2667(5) 0.7396(3) 0.0770 1.0000 Uani . . .
C127 C 0.0774(6) 0.2696(4) 0.7639(2) 0.0562 1.0000 Uani . . .
C128 C 0.6469(5) 0.2694(3) 0.86092(19) 0.0391 1.0000 Uani . . .
C129 C 0.7779(5) 0.2782(3) 0.8853(2) 0.0438 1.0000 Uani . . .
C130 C 0.8007(5) 0.2731(3) 0.93186(19) 0.0431 1.0000 Uani . . .
C131 C 0.6902(5) 0.2596(3) 0.95241(18) 0.0440 1.0000 Uani . . .
C132 C 0.5610(5) 0.2517(3) 0.92527(17) 0.0351 1.0000 Uani . . .
Ti201 Ti -0.32427(8) 0.25466(4) 0.47044(3) 0.0206 1.0000 Uani . . .
N201 N -0.4593(3) 0.26222(19) 0.50003(12) 0.0215 1.0000 Uani . . .
N202 N -0.5655(4) 0.2698(2) 0.52353(13) 0.0260 1.0000 Uani . . .
N203 N -0.3937(4) 0.27354(19) 0.40435(12) 0.0223 1.0000 Uani . . .
N204 N -0.1726(3) 0.2326(2) 0.51774(13) 0.0248 1.0000 Uani . . .
N205 N -0.3795(3) 0.1289(2) 0.43776(13) 0.0239 1.0000 Uani . . .
N206 N -0.2275(4) 0.38027(19) 0.49860(13) 0.0239 1.0000 Uani . . .
O201 O -0.1538(3) 0.24733(16) 0.43186(10) 0.0246 1.0000 Uani . . .
Si201 Si -0.56084(13) 0.25954(7) 0.37629(4) 0.0274 1.0000 Uani . . .
Si202 Si -0.16329(12) 0.21948(7) 0.57432(4) 0.0275 1.0000 Uani . . .
C201 C -0.5727(4) 0.3400(2) 0.55317(15) 0.0222 1.0000 Uani . . .
C202 C -0.4598(5) 0.3981(3) 0.56959(17) 0.0320 1.0000 Uani . . .
C203 C -0.4682(5) 0.4669(3) 0.59844(17) 0.0356 1.0000 Uani . . .
C204 C -0.5905(5) 0.4790(3) 0.61020(17) 0.0348 1.0000 Uani . . .
C205 C -0.7033(5) 0.4212(3) 0.59374(16) 0.0316 1.0000 Uani . . .
C206 C -0.6961(5) 0.3530(3) 0.56468(16) 0.0284 1.0000 Uani . . .
C207 C -0.6570(4) 0.2042(2) 0.52323(16) 0.0243 1.0000 Uani . . .
C208 C -0.6825(5) 0.1904(3) 0.56606(17) 0.0311 1.0000 Uani . . .
C209 C -0.7680(5) 0.1247(3) 0.5649(2) 0.0367 1.0000 Uani . . .
C210 C -0.8258(5) 0.0719(3) 0.5219(2) 0.0453 1.0000 Uani . . .
C211 C -0.8018(5) 0.0861(3) 0.4793(2) 0.0386 1.0000 Uani . . .
C212 C -0.7177(5) 0.1516(3) 0.47968(18) 0.0330 1.0000 Uani . . .
C213 C -0.2969(5) 0.2748(3) 0.37149(16) 0.0295 1.0000 Uani . . .
C214 C -0.1536(5) 0.2930(3) 0.39913(16) 0.0298 1.0000 Uani . . .
C215 C -0.0630(5) 0.2054(3) 0.49599(16) 0.0278 1.0000 Uani . . .
C216 C -0.0261(4) 0.2497(3) 0.46152(17) 0.0307 1.0000 Uani . . .
C217 C -0.5766(5) 0.2959(3) 0.32160(18) 0.0402 1.0000 Uani . . .
C218 C -0.6419(5) 0.1579(3) 0.35277(18) 0.0364 1.0000 Uani . . .
C219 C -0.6652(5) 0.3080(3) 0.41548(18) 0.0374 1.0000 Uani . . .
C220 C -0.0017(5) 0.2754(4) 0.61563(19) 0.0491 1.0000 Uani . . .
C221 C -0.1579(6) 0.1199(3) 0.5733(2) 0.0472 1.0000 Uani . . .
C222 C -0.3080(5) 0.2435(3) 0.60238(18) 0.0432 1.0000 Uani . . .
C223 C -0.1213(5) 0.4090(3) 0.53526(17) 0.0307 1.0000 Uani . . .
C224 C -0.0795(5) 0.4840(3) 0.55838(19) 0.0372 1.0000 Uani . . .
C225 C -0.1518(5) 0.5335(3) 0.54254(19) 0.0366 1.0000 Uani . . .
C226 C -0.2604(5) 0.5051(3) 0.50451(18) 0.0355 1.0000 Uani . . .
C227 C -0.2936(5) 0.4287(3) 0.48298(17) 0.0304 1.0000 Uani . . .
C228 C -0.3435(5) 0.0937(3) 0.39774(17) 0.0344 1.0000 Uani . . .
C229 C -0.3793(5) 0.0172(3) 0.37794(17) 0.0366 1.0000 Uani . . .
C230 C -0.4581(5) -0.0254(3) 0.39978(18) 0.0359 1.0000 Uani . . .
C231 C -0.4959(5) 0.0103(3) 0.44070(18) 0.0377 1.0000 Uani . . .
C232 C -0.4535(4) 0.0863(2) 0.45926(17) 0.0271 1.0000 Uani . . .
H21 H 0.2703 0.7316 0.8965 0.0627 1.0000 Uiso R . .
H31 H 0.5041 0.7573 0.9324 0.0785 1.0000 Uiso R . .
H41 H 0.5931 0.6722 0.9675 0.0813 1.0000 Uiso R . .
H51 H 0.4553 0.5639 0.9680 0.0792 1.0000 Uiso R . .
H61 H 0.2225 0.5363 0.9328 0.0604 1.0000 Uiso R . .
H81 H 0.0710 0.6059 0.9759 0.0593 1.0000 Uiso R . .
H91 H -0.1033 0.5382 1.0013 0.0769 1.0000 Uiso R . .
H101 H -0.2996 0.4693 0.9458 0.0914 1.0000 Uiso R . .
H111 H -0.3142 0.4621 0.8646 0.0856 1.0000 Uiso R . .
H121 H -0.1421 0.5306 0.8395 0.0585 1.0000 Uiso R . .
H131 H -0.1265 0.8816 0.8412 0.0621 1.0000 Uiso R . .
H132 H -0.2311 0.8084 0.8139 0.0621 1.0000 Uiso R . .
H141 H 0.0027 0.8594 0.7839 0.0575 1.0000 Uiso R . .
H142 H -0.1447 0.8476 0.7551 0.0575 1.0000 Uiso R . .
H151 H -0.1218 0.6296 0.6887 0.0452 1.0000 Uiso R . .
H152 H 0.0273 0.6402 0.6817 0.0452 1.0000 Uiso R . .
H161 H 0.0701 0.7628 0.7242 0.0380 1.0000 Uiso R . .
H162 H -0.0695 0.7519 0.6902 0.0380 1.0000 Uiso R . .
H201 H 0.1432 0.4652 0.7764 0.0563 1.0000 Uiso R . .
H202 H 0.0547 0.5104 0.8057 0.0563 1.0000 Uiso R . .
H203 H 0.2008 0.5483 0.8048 0.0563 1.0000 Uiso R . .
H211 H -0.0649 0.4205 0.6880 0.0611 1.0000 Uiso R . .
H212 H -0.1650 0.4636 0.7121 0.0611 1.0000 Uiso R . .
H213 H -0.1246 0.4786 0.6658 0.0611 1.0000 Uiso R . .
H221 H 0.2092 0.4940 0.6880 0.0524 1.0000 Uiso R . .
H222 H 0.2666 0.5783 0.7129 0.0524 1.0000 Uiso R . .
H223 H 0.1545 0.5539 0.6663 0.0524 1.0000 Uiso R . .
H231 H 0.2688 0.6845 0.7797 0.0479 1.0000 Uiso R . .
H241 H 0.4865 0.7495 0.7851 0.0574 1.0000 Uiso R . .
H251 H 0.5483 0.8760 0.8263 0.0638 1.0000 Uiso R . .
H261 H 0.3895 0.9338 0.8618 0.0681 1.0000 Uiso R . .
H271 H 0.1728 0.8637 0.8543 0.0465 1.0000 Uiso R . .
H281 H -0.2711 0.6868 0.8587 0.0634 1.0000 Uiso R . .
H291 H -0.4897 0.6223 0.8484 0.0630 1.0000 Uiso R . .
H301 H -0.5899 0.5333 0.7763 0.0486 1.0000 Uiso R . .
H311 H -0.4661 0.5126 0.7157 0.0507 1.0000 Uiso R . .
H321 H -0.2433 0.5776 0.7306 0.0424 1.0000 Uiso R . .
H1021 H 0.4982 0.1037 0.8593 0.0398 1.0000 Uiso R . .
H1031 H 0.7046 0.0732 0.8858 0.0451 1.0000 Uiso R . .
H1041 H 0.8090 0.0004 0.8314 0.0540 1.0000 Uiso R . .
H1051 H 0.7044 -0.0397 0.7508 0.0517 1.0000 Uiso R . .
H1061 H 0.5026 -0.0062 0.7226 0.0414 1.0000 Uiso R . .
H1081 H 0.2958 -0.0717 0.7374 0.0430 1.0000 Uiso R . .
H1091 H 0.1144 -0.1438 0.6752 0.0510 1.0000 Uiso R . .
H1101 H -0.0398 -0.0864 0.6362 0.0575 1.0000 Uiso R . .
H1111 H -0.0171 0.0424 0.6619 0.0577 1.0000 Uiso R . .
H1121 H 0.1615 0.1149 0.7232 0.0469 1.0000 Uiso R . .
H1131 H 0.2050 0.2597 0.9493 0.0542 1.0000 Uiso R . .
H1132 H 0.1080 0.2691 0.9055 0.0542 1.0000 Uiso R . .
H1141 H 0.3751 0.3471 0.9420 0.0705 1.0000 Uiso R . .
H1142 H 0.2478 0.3823 0.9350 0.0705 1.0000 Uiso R . .
H1151 H 0.4745 0.4148 0.8118 0.0581 1.0000 Uiso R . .
H1152 H 0.3168 0.3962 0.8010 0.0581 1.0000 Uiso R . .
H1161 H 0.4852 0.4014 0.8865 0.0610 1.0000 Uiso R . .
H1162 H 0.3716 0.4468 0.8808 0.0610 1.0000 Uiso R . .
H1171 H 0.0078 0.0703 0.9293 0.0748 1.0000 Uiso R . .
H1172 H 0.0433 0.1566 0.9503 0.0748 1.0000 Uiso R . .
H1173 H -0.0377 0.1213 0.8978 0.0748 1.0000 Uiso R . .
H1181 H 0.2974 0.0600 0.9541 0.0778 1.0000 Uiso R . .
H1182 H 0.3362 0.1459 0.9767 0.0778 1.0000 Uiso R . .
H1183 H 0.4106 0.1081 0.9382 0.0778 1.0000 Uiso R . .
H1191 H 0.1415 -0.0064 0.8579 0.0522 1.0000 Uiso R . .
H1192 H 0.2462 0.0363 0.8357 0.0522 1.0000 Uiso R . .
H1193 H 0.0938 0.0401 0.8235 0.0522 1.0000 Uiso R . .
H1201 H 0.4922 0.1945 0.6837 0.0519 1.0000 Uiso R . .
H1202 H 0.5182 0.1783 0.7337 0.0519 1.0000 Uiso R . .
H1203 H 0.3704 0.1672 0.7054 0.0519 1.0000 Uiso R . .
H1211 H 0.3863 0.3263 0.6696 0.0643 1.0000 Uiso R . .
H1212 H 0.3559 0.3842 0.7121 0.0643 1.0000 Uiso R . .
H1213 H 0.2601 0.3062 0.6911 0.0643 1.0000 Uiso R . .
H1221 H 0.6610 0.3454 0.7222 0.0508 1.0000 Uiso R . .
H1222 H 0.6939 0.3366 0.7740 0.0508 1.0000 Uiso R . .
H1223 H 0.6327 0.4037 0.7649 0.0508 1.0000 Uiso R . .
H1231 H 0.0182 0.1492 0.8193 0.0617 1.0000 Uiso R . .
H1241 H -0.2039 0.1358 0.7771 0.0670 1.0000 Uiso R . .
H1251 H -0.2457 0.2116 0.7269 0.0686 1.0000 Uiso R . .
H1261 H -0.0663 0.3000 0.7204 0.0881 1.0000 Uiso R . .
H1271 H 0.1506 0.3041 0.7597 0.0688 1.0000 Uiso R . .
H1281 H 0.6320 0.2721 0.8285 0.0501 1.0000 Uiso R . .
H1291 H 0.8524 0.2880 0.8703 0.0536 1.0000 Uiso R . .
H1301 H 0.8904 0.2788 0.9495 0.0520 1.0000 Uiso R . .
H1311 H 0.7023 0.2558 0.9846 0.0527 1.0000 Uiso R . .
H1321 H 0.4847 0.2422 0.9395 0.0438 1.0000 Uiso R . .
H1701 H 0.0978 0.9152 0.9765 0.0686 0.6000 Uiso R 1 1
H1702 H 0.0904 0.9391 0.9291 0.0686 0.6000 Uiso R 1 1
H1703 H 0.1802 0.8829 0.9391 0.0686 0.6000 Uiso R 1 1
H1711 H 0.0238 0.9406 0.9693 0.0683 0.4000 Uiso R 1 2
H1712 H -0.0327 0.9523 0.9196 0.0683 0.4000 Uiso R 1 2
H1713 H 0.1111 0.9344 0.9302 0.0683 0.4000 Uiso R 1 2
H1801 H -0.2019 0.8850 0.9570 0.0647 0.6000 Uiso R 1 1
H1802 H -0.2022 0.9068 0.9090 0.0647 0.6000 Uiso R 1 1
H1803 H -0.2896 0.8315 0.9092 0.0647 0.6000 Uiso R 1 1
H1811 H -0.2260 0.8311 0.9599 0.0779 0.4000 Uiso R 1 2
H1812 H -0.2738 0.8431 0.9096 0.0779 0.4000 Uiso R 1 2
H1813 H -0.2814 0.7627 0.9153 0.0779 0.4000 Uiso R 1 2
H1901 H -0.0454 0.7755 0.9793 0.0550 0.6000 Uiso R 1 1
H1902 H -0.1331 0.7174 0.9332 0.0550 0.6000 Uiso R 1 1
H1903 H 0.0243 0.7297 0.9423 0.0550 0.6000 Uiso R 1 1
H1911 H 0.0464 0.7995 0.9839 0.0665 0.4000 Uiso R 1 2
H1912 H 0.1355 0.7798 0.9462 0.0665 0.4000 Uiso R 1 2
H1913 H -0.0032 0.7277 0.9413 0.0665 0.4000 Uiso R 1 2
H2021 H -0.3761 0.3905 0.5608 0.0410 1.0000 Uiso R . .
H2031 H -0.3896 0.5059 0.6101 0.0441 1.0000 Uiso R . .
H2041 H -0.5968 0.5261 0.6297 0.0427 1.0000 Uiso R . .
H2051 H -0.7874 0.4289 0.6021 0.0377 1.0000 Uiso R . .
H2061 H -0.7751 0.3143 0.5528 0.0355 1.0000 Uiso R . .
H2081 H -0.6414 0.2262 0.5959 0.0405 1.0000 Uiso R . .
H2091 H -0.7870 0.1161 0.5942 0.0485 1.0000 Uiso R . .
H2101 H -0.8813 0.0260 0.5215 0.0548 1.0000 Uiso R . .
H2111 H -0.8440 0.0507 0.4494 0.0498 1.0000 Uiso R . .
H2121 H -0.7004 0.1609 0.4504 0.0398 1.0000 Uiso R . .
H2131 H -0.3117 0.3106 0.3541 0.0377 1.0000 Uiso R . .
H2132 H -0.3126 0.2266 0.3495 0.0377 1.0000 Uiso R . .
H2141 H -0.1296 0.3445 0.4163 0.0384 1.0000 Uiso R . .
H2142 H -0.0920 0.2819 0.3785 0.0384 1.0000 Uiso R . .
H2151 H 0.0140 0.2110 0.5207 0.0395 1.0000 Uiso R . .
H2152 H -0.0930 0.1541 0.4788 0.0395 1.0000 Uiso R . .
H2161 H 0.0166 0.2998 0.4785 0.0396 1.0000 Uiso R . .
H2162 H 0.0322 0.2277 0.4426 0.0396 1.0000 Uiso R . .
H2171 H -0.6697 0.2876 0.3065 0.0485 1.0000 Uiso R . .
H2172 H -0.5388 0.3480 0.3308 0.0485 1.0000 Uiso R . .
H2173 H -0.5288 0.2705 0.2997 0.0485 1.0000 Uiso R . .
H2181 H -0.7340 0.1523 0.3374 0.0477 1.0000 Uiso R . .
H2182 H -0.6385 0.1355 0.3787 0.0477 1.0000 Uiso R . .
H2183 H -0.5939 0.1341 0.3303 0.0477 1.0000 Uiso R . .
H2191 H -0.7566 0.2987 0.3984 0.0468 1.0000 Uiso R . .
H2192 H -0.6629 0.2900 0.4433 0.0468 1.0000 Uiso R . .
H2193 H -0.6288 0.3603 0.4249 0.0468 1.0000 Uiso R . .
H2201 H 0.0013 0.2672 0.6466 0.0633 1.0000 Uiso R . .
H2202 H 0.0021 0.3270 0.6181 0.0633 1.0000 Uiso R . .
H2203 H 0.0735 0.2605 0.6033 0.0633 1.0000 Uiso R . .
H2211 H -0.1523 0.1140 0.6049 0.0558 1.0000 Uiso R . .
H2212 H -0.2383 0.0882 0.5527 0.0558 1.0000 Uiso R . .
H2213 H -0.0807 0.1069 0.5614 0.0558 1.0000 Uiso R . .
H2221 H -0.2967 0.2352 0.6334 0.0572 1.0000 Uiso R . .
H2222 H -0.3100 0.2947 0.6052 0.0572 1.0000 Uiso R . .
H2223 H -0.3910 0.2132 0.5828 0.0572 1.0000 Uiso R . .
H2231 H -0.0717 0.3755 0.5464 0.0407 1.0000 Uiso R . .
H2241 H -0.0032 0.5017 0.5845 0.0491 1.0000 Uiso R . .
H2251 H -0.1257 0.5856 0.5579 0.0463 1.0000 Uiso R . .
H2261 H -0.3120 0.5376 0.4931 0.0435 1.0000 Uiso R . .
H2271 H -0.3670 0.4095 0.4559 0.0396 1.0000 Uiso R . .
H2281 H -0.2900 0.1228 0.3823 0.0420 1.0000 Uiso R . .
H2291 H -0.3488 -0.0057 0.3500 0.0476 1.0000 Uiso R . .
H2301 H -0.4868 -0.0779 0.3864 0.0469 1.0000 Uiso R . .
H2311 H -0.5517 -0.0175 0.4562 0.0453 1.0000 Uiso R . .
H2321 H -0.4760 0.1100 0.4887 0.0369 1.0000 Uiso R . .

loop_
_atom_site_aniso_label
_atom_site_aniso_U_11
_atom_site_aniso_U_22
_atom_site_aniso_U_33
_atom_site_aniso_U_23
_atom_site_aniso_U_13
_atom_site_aniso_U_12
Ti1 0.0217(4) 0.0239(4) 0.0245(4) 0.0067(3) 0.0069(3) 0.0055(3)
N1 0.027(2) 0.029(2) 0.023(2) 0.0076(16) 0.0047(16) 0.0066(16)
N2 0.028(2) 0.037(2) 0.026(2) 0.0127(17) 0.0024(16) 0.0088(17)
N3 0.027(2) 0.031(2) 0.0214(19) 0.0097(16) 0.0083(16) 0.0068(16)
N4 0.0414(10) 0.0318(9) 0.0369(9) 0.0035(8) 0.0171(8) 0.0066(8)
N5 0.026(2) 0.029(2) 0.033(2) 0.0109(17) 0.0111(17) 0.0102(17)
N6 0.029(2) 0.028(2) 0.031(2) 0.0087(17) 0.0090(17) 0.0059(17)
O1 0.0341(18) 0.0276(17) 0.0350(18) 0.0114(14) 0.0074(14) 0.0113(14)
Si1 0.0307(7) 0.0298(7) 0.0308(7) 0.0064(6) 0.0104(6) 0.0110(6)
Si2 0.0424(7) 0.0327(7) 0.0372(7) 0.0027(6) 0.0182(6) 0.0057(6)
C1 0.037(3) 0.048(3) 0.020(2) 0.004(2) 0.006(2) 0.010(2)
C2 0.039(3) 0.078(4) 0.032(3) 0.018(3) 0.000(2) -0.005(3)
C3 0.044(4) 0.106(6) 0.031(3) 0.010(3) 0.003(3) -0.012(4)
C4 0.041(4) 0.128(7) 0.028(3) -0.006(4) -0.001(3) 0.025(4)
C5 0.055(4) 0.077(5) 0.045(4) -0.019(3) -0.019(3) 0.036(4)
C6 0.056(4) 0.049(3) 0.033(3) -0.002(2) 0.000(3) 0.025(3)
C7 0.040(3) 0.030(3) 0.025(2) 0.012(2) 0.006(2) 0.008(2)
C8 0.055(3) 0.050(3) 0.036(3) 0.017(3) 0.007(3) -0.001(3)
C9 0.079(5) 0.087(5) 0.043(4) 0.036(4) 0.020(3) 0.014(4)
C10 0.054(4) 0.099(6) 0.078(5) 0.054(4) 0.010(4) -0.007(4)
C11 0.055(4) 0.093(5) 0.059(4) 0.040(4) 0.006(3) -0.012(4)
C12 0.047(3) 0.061(4) 0.036(3) 0.020(3) 0.002(3) -0.002(3)
C13 0.058(4) 0.046(3) 0.043(3) 0.006(3) 0.008(3) 0.032(3)
C14 0.055(3) 0.043(3) 0.046(3) 0.016(3) -0.001(3) 0.027(3)
C15 0.043(3) 0.040(3) 0.031(3) 0.013(2) 0.013(2) 0.013(2)
C16 0.031(3) 0.041(3) 0.027(2) 0.015(2) 0.009(2) 0.007(2)
C17 0.0434(12) 0.0342(12) 0.0380(12) 0.0016(11) 0.0178(11) 0.0053(11)
C18 0.0435(12) 0.0333(12) 0.0382(12) 0.0020(11) 0.0181(11) 0.0064(11)
C19 0.0434(12) 0.0331(12) 0.0370(12) 0.0025(11) 0.0181(11) 0.0053(11)
C171 0.0436(12) 0.0334(12) 0.0381(12) 0.0023(11) 0.0177(11) 0.0055(11)
C181 0.0436(12) 0.0344(12) 0.0387(12) 0.0018(11) 0.0178(11) 0.0051(11)
C191 0.0436(12) 0.0338(12) 0.0380(12) 0.0020(11) 0.0174(11) 0.0064(11)
C20 0.051(3) 0.042(3) 0.052(3) 0.026(3) 0.021(3) 0.028(3)
C21 0.047(3) 0.036(3) 0.060(4) -0.001(3) 0.015(3) 0.007(3)
C22 0.048(3) 0.055(3) 0.027(3) 0.002(2) 0.012(2) 0.021(3)
C23 0.032(3) 0.039(3) 0.038(3) 0.000(2) 0.007(2) 0.002(2)
C24 0.033(3) 0.066(4) 0.044(3) 0.006(3) 0.017(2) 0.008(3)
C25 0.031(3) 0.063(4) 0.074(4) 0.028(3) 0.017(3) -0.009(3)
C26 0.045(3) 0.038(3) 0.089(5) 0.020(3) 0.021(3) -0.006(3)
C27 0.035(3) 0.031(3) 0.054(3) 0.015(2) 0.015(2) 0.006(2)
C28 0.037(3) 0.058(4) 0.049(3) -0.013(3) 0.019(3) -0.015(3)
C29 0.033(3) 0.062(4) 0.057(4) 0.000(3) 0.024(3) 0.004(3)
C30 0.027(3) 0.038(3) 0.057(4) 0.021(3) 0.005(2) 0.005(2)
C31 0.034(3) 0.049(3) 0.034(3) 0.006(2) -0.001(2) -0.002(2)
C32 0.030(3) 0.036(3) 0.032(3) 0.009(2) 0.010(2) 0.006(2)
Ti101 0.0220(4) 0.0292(5) 0.0249(4) 0.0026(3) 0.0038(3) 0.0080(3)
N101 0.026(2) 0.025(2) 0.0235(19) -0.0015(16) 0.0034(16) 0.0047(16)
N102 0.030(2) 0.026(2) 0.027(2) 0.0022(16) 0.0046(17) 0.0083(17)
N103 0.027(2) 0.030(2) 0.033(2) 0.0076(17) 0.0071(17) 0.0144(17)
N104 0.029(2) 0.039(2) 0.027(2) -0.0018(18) 0.0059(17) 0.0071(18)
N105 0.025(2) 0.038(2) 0.028(2) 0.0038(18) 0.0049(16) 0.0132(18)
N106 0.029(2) 0.029(2) 0.032(2) 0.0080(17) 0.0053(17) 0.0091(17)
O101 0.0339(19) 0.0346(19) 0.037(2) -0.0002(15) 0.0098(15) 0.0081(15)
Si101 0.0316(7) 0.0491(9) 0.0264(7) 0.0060(6) 0.0059(6) -0.0008(6)
Si102 0.0264(7) 0.0339(7) 0.0329(7) 0.0105(6) 0.0052(6) 0.0067(6)
C101 0.028(2) 0.025(2) 0.027(2) 0.0050(19) 0.0079(19) 0.0050(19)
C102 0.030(3) 0.032(3) 0.036(3) 0.007(2) 0.010(2) 0.007(2)
C103 0.038(3) 0.032(3) 0.036(3) 0.004(2) -0.009(2) 0.007(2)
C104 0.026(3) 0.033(3) 0.068(4) 0.012(3) 0.004(3) 0.011(2)
C105 0.029(3) 0.039(3) 0.056(4) 0.004(3) 0.009(3) 0.010(2)
C106 0.038(3) 0.032(3) 0.033(3) 0.001(2) 0.009(2) 0.008(2)
C107 0.022(2) 0.031(3) 0.029(2) 0.006(2) 0.0088(19) 0.0033(19)
C108 0.037(3) 0.031(3) 0.035(3) 0.007(2) 0.017(2) -0.001(2)
C109 0.046(3) 0.032(3) 0.035(3) 0.001(2) 0.015(2) -0.008(2)
C110 0.033(3) 0.051(4) 0.039(3) -0.001(3) 0.001(2) -0.013(3)
C111 0.036(3) 0.056(4) 0.042(3) 0.001(3) -0.002(2) 0.004(3)
C112 0.036(3) 0.037(3) 0.028(3) -0.002(2) 0.006(2) 0.008(2)
C113 0.040(3) 0.046(3) 0.043(3) -0.002(3) 0.020(2) 0.006(3)
C114 0.060(4) 0.047(3) 0.049(4) 0.000(3) 0.022(3) 0.016(3)
C115 0.053(3) 0.029(3) 0.055(4) 0.005(2) 0.015(3) 0.014(2)
C116 0.071(4) 0.030(3) 0.049(3) 0.002(2) 0.022(3) 0.016(3)
C117 0.051(4) 0.069(4) 0.052(4) -0.007(3) 0.029(3) -0.012(3)
C118 0.059(4) 0.078(5) 0.053(4) 0.033(3) -0.005(3) -0.010(3)
C119 0.045(3) 0.039(3) 0.046(3) 0.014(2) 0.017(3) 0.004(2)
C120 0.039(3) 0.042(3) 0.038(3) 0.007(2) 0.014(2) 0.004(2)
C121 0.048(3) 0.063(4) 0.041(3) 0.021(3) 0.006(3) 0.014(3)
C122 0.040(3) 0.037(3) 0.048(3) 0.011(2) 0.015(2) 0.006(2)
C123 0.042(3) 0.040(3) 0.069(4) 0.024(3) 0.000(3) 0.007(3)
C124 0.032(3) 0.050(4) 0.072(4) 0.021(3) -0.002(3) 0.000(3)
C125 0.033(3) 0.087(5) 0.059(4) 0.026(4) 0.009(3) 0.020(3)
C126 0.035(3) 0.139(7) 0.086(5) 0.079(5) 0.016(3) 0.026(4)
C127 0.030(3) 0.091(5) 0.063(4) 0.045(4) 0.014(3) 0.016(3)
C128 0.037(3) 0.050(3) 0.035(3) 0.014(2) 0.011(2) 0.014(2)
C129 0.025(3) 0.058(4) 0.048(3) 0.012(3) 0.008(2) 0.012(2)
C130 0.027(3) 0.048(3) 0.043(3) -0.002(3) -0.003(2) 0.007(2)
C131 0.041(3) 0.058(4) 0.026(3) 0.005(2) -0.003(2) 0.013(3)
C132 0.038(3) 0.037(3) 0.029(3) 0.005(2) 0.010(2) 0.008(2)
Ti201 0.0202(4) 0.0200(4) 0.0228(4) 0.0061(3) 0.0065(3) 0.0046(3)
N201 0.0219(18) 0.0202(18) 0.0210(18) 0.0029(15) 0.0051(15) 0.0034(15)
N202 0.027(2) 0.023(2) 0.028(2) 0.0033(16) 0.0127(16) 0.0061(16)
N203 0.029(2) 0.0207(19) 0.0198(18) 0.0074(15) 0.0070(15) 0.0073(15)
N204 0.0223(19) 0.029(2) 0.025(2) 0.0062(16) 0.0073(15) 0.0075(16)
N205 0.0238(19) 0.025(2) 0.0249(19) 0.0069(16) 0.0087(16) 0.0074(16)
N206 0.0239(19) 0.0224(19) 0.029(2) 0.0104(16) 0.0083(16) 0.0080(16)
O201 0.0203(15) 0.0297(17) 0.0264(16) 0.0102(13) 0.0065(13) 0.0069(13)
Si201 0.0262(7) 0.0289(7) 0.0262(7) 0.0078(5) 0.0024(5) 0.0060(5)
Si202 0.0216(6) 0.0356(7) 0.0275(7) 0.0116(6) 0.0061(5) 0.0061(5)
C201 0.027(2) 0.019(2) 0.020(2) 0.0027(17) 0.0045(18) 0.0073(18)
C202 0.033(3) 0.027(3) 0.034(3) 0.005(2) 0.009(2) 0.005(2)
C203 0.036(3) 0.030(3) 0.036(3) 0.002(2) 0.007(2) -0.001(2)
C204 0.044(3) 0.026(3) 0.033(3) 0.000(2) 0.013(2) 0.008(2)
C205 0.042(3) 0.031(3) 0.026(2) 0.004(2) 0.011(2) 0.019(2)
C206 0.025(2) 0.030(3) 0.033(3) 0.011(2) 0.009(2) 0.007(2)
C207 0.016(2) 0.022(2) 0.036(3) 0.0055(19) 0.0112(19) 0.0046(18)
C208 0.031(3) 0.031(3) 0.036(3) 0.012(2) 0.012(2) 0.009(2)
C209 0.029(3) 0.034(3) 0.057(3) 0.024(3) 0.017(2) 0.011(2)
C210 0.027(3) 0.022(3) 0.085(4) 0.015(3) 0.011(3) -0.002(2)
C211 0.025(3) 0.029(3) 0.056(3) 0.006(2) 0.008(2) -0.003(2)
C212 0.030(3) 0.031(3) 0.038(3) 0.005(2) 0.014(2) 0.008(2)
C213 0.031(3) 0.032(3) 0.028(2) 0.013(2) 0.008(2) 0.005(2)
C214 0.034(3) 0.031(3) 0.030(3) 0.015(2) 0.013(2) 0.006(2)
C215 0.026(2) 0.030(2) 0.030(2) 0.010(2) 0.0052(19) 0.013(2)
C216 0.023(2) 0.035(3) 0.039(3) 0.013(2) 0.011(2) 0.012(2)
C217 0.028(3) 0.054(3) 0.038(3) 0.020(3) -0.003(2) 0.002(2)
C218 0.032(3) 0.033(3) 0.038(3) 0.002(2) 0.003(2) 0.003(2)
C219 0.031(3) 0.041(3) 0.040(3) 0.009(2) 0.005(2) 0.012(2)
C220 0.038(3) 0.073(4) 0.030(3) 0.010(3) 0.001(2) 0.006(3)
C221 0.046(3) 0.043(3) 0.065(4) 0.035(3) 0.013(3) 0.011(3)
C222 0.041(3) 0.075(4) 0.028(3) 0.028(3) 0.015(2) 0.023(3)
C223 0.024(2) 0.030(3) 0.035(3) 0.007(2) 0.003(2) 0.001(2)
C224 0.032(3) 0.028(3) 0.040(3) -0.003(2) 0.000(2) 0.000(2)
C225 0.036(3) 0.024(3) 0.045(3) 0.002(2) 0.011(2) -0.002(2)
C226 0.039(3) 0.033(3) 0.040(3) 0.016(2) 0.011(2) 0.012(2)
C227 0.034(3) 0.026(2) 0.030(3) 0.006(2) 0.008(2) 0.004(2)
C228 0.043(3) 0.028(3) 0.038(3) 0.013(2) 0.018(2) 0.009(2)
C229 0.053(3) 0.026(3) 0.028(3) 0.002(2) 0.009(2) 0.011(2)
C230 0.047(3) 0.020(2) 0.040(3) 0.006(2) 0.008(2) 0.009(2)
C231 0.043(3) 0.029(3) 0.043(3) 0.013(2) 0.016(2) 0.001(2)
C232 0.030(2) 0.024(2) 0.031(3) 0.007(2) 0.011(2) 0.0110(19)

loop_
_atom_type_symbol
_atom_type_scat_dispersion_real
_atom_type_scat_dispersion_imag
_atom_type_scat_Cromer_Mann_a1
_atom_type_scat_Cromer_Mann_b1
_atom_type_scat_Cromer_Mann_a2
_atom_type_scat_Cromer_Mann_b2
_atom_type_scat_Cromer_Mann_a3
_atom_type_scat_Cromer_Mann_b3
_atom_type_scat_Cromer_Mann_a4
_atom_type_scat_Cromer_Mann_b4
_atom_type_scat_Cromer_Mann_c
_atom_type_scat_source
Ti 0.2776 0.4457 9.7595 7.8508 7.3558 0.5000 1.6991 35.6338 1.9021 116.1050 1.2807 'International Tables Vol C 4.2.6.8 and 6.1.1.4'
C 0.0033 0.0016 2.3100 20.8439 1.0200 10.2075 1.5886 0.5687 0.8650 51.6512 0.2156 'International Tables Vol C 4.2.6.8 and 6.1.1.4'
H 0.0000 0.0000 0.4930 10.5109 0.3229 26.1257 0.1402 3.1424 0.0408 57.7998 0.0030 'International Tables Vol C 4.2.6.8 and 6.1.1.4'
N 0.0061 0.0033 12.2126 0.0057 3.1322 9.8933 2.0125 28.9975 1.1663 0.5826 -11.5290 'International Tables Vol C 4.2.6.8 and 6.1.1.4'
O 0.0106 0.0060 3.0485 13.2771 2.2868 5.7011 1.5463 0.3239 0.8670 32.9089 0.2508 'International Tables Vol C 4.2.6.8 and 6.1.1.4'
Si 0.0817 0.0704 6.2915 2.4386 3.0353 32.3337 1.9891 0.6785 1.5410 81.6937 1.1407 'International Tables Vol C 4.2.6.8 and 6.1.1.4'

loop_
_geom_angle_atom_site_label_1
_geom_angle_atom_site_label_2
_geom_angle_atom_site_label_3
_geom_angle
_geom_angle_publ_flag
N1 Ti1 N3 105.08(16) yes
N1 Ti1 N4 103.56(16) yes
N3 Ti1 N4 151.34(15) yes
N1 Ti1 N5 95.60(15) yes
N3 Ti1 N5 87.49(14) yes
N4 Ti1 N5 88.69(13) yes
N1 Ti1 N6 96.26(16) yes
N3 Ti1 N6 89.61(14) yes
N4 Ti1 N6 88.35(13) yes
N5 Ti1 N6 168.14(13) yes
N1 Ti1 O1 179.68(15) yes
N3 Ti1 O1 75.12(13) yes
N4 Ti1 O1 76.24(13) yes
N5 Ti1 O1 84.65(12) yes
N6 Ti1 O1 83.49(13) yes
Ti1 N1 N2 178.0(3) yes
N1 N2 C1 118.3(4) yes
N1 N2 C7 118.1(4) yes
C1 N2 C7 123.1(4) yes
Ti1 N3 Si1 131.5(2) yes
Ti1 N3 C15 116.7(3) yes
Si1 N3 C15 111.5(3) yes
Ti1 N4 Si2 131.96(19) yes
Ti1 N4 C13 115.0(3) yes
Si2 N4 C13 112.5(3) yes
Ti1 N5 C23 120.2(3) yes
Ti1 N5 C27 123.5(3) yes
C23 N5 C27 116.2(4) yes
Ti1 N6 C28 121.4(3) yes
Ti1 N6 C32 123.1(3) yes
C28 N6 C32 115.3(4) yes
Ti1 O1 C14 113.7(3) yes
Ti1 O1 C16 112.7(3) yes
C14 O1 C16 115.2(4) yes
N3 Si1 C20 113.4(2) yes
N3 Si1 C21 112.8(2) yes
C20 Si1 C21 107.5(3) yes
N3 Si1 C22 111.2(2) yes
C20 Si1 C22 106.6(2) yes
C21 Si1 C22 104.8(2) yes
N4 Si2 C17 112.92(9) yes
N4 Si2 C18 110.89(9) yes
C17 Si2 C18 105.90(9) yes
N4 Si2 C19 114.67(9) yes
C17 Si2 C19 105.31(9) yes
C18 Si2 C19 106.53(9) yes
N4 Si2 C171 112.74(9) yes
N4 Si2 C181 111.06(9) yes
C171 Si2 C181 105.81(9) yes
N4 Si2 C191 114.80(9) yes
C171 Si2 C191 105.23(9) yes
C181 Si2 C191 106.56(9) yes
N2 C1 C2 120.8(5) yes
N2 C1 C6 121.3(5) yes
C2 C1 C6 117.7(5) yes
C1 C2 C3 121.1(6) yes
C1 C2 H21 119.0 no
C3 C2 H21 119.9 no
C2 C3 C4 119.7(7) yes
C2 C3 H31 120.6 no
C4 C3 H31 119.7 no
C3 C4 C5 119.9(6) yes
C3 C4 H41 119.6 no
C5 C4 H41 120.4 no
C4 C5 C6 121.7(7) yes
C4 C5 H51 118.7 no
C6 C5 H51 119.6 no
C1 C6 C5 119.9(6) yes
C1 C6 H61 119.0 no
C5 C6 H61 121.2 no
N2 C7 C8 121.4(4) yes
N2 C7 C12 120.2(4) yes
C8 C7 C12 118.3(5) yes
C7 C8 C9 120.7(5) yes
C7 C8 H81 119.2 no
C9 C8 H81 120.1 no
C8 C9 C10 120.2(6) yes
C8 C9 H91 119.9 no
C10 C9 H91 119.9 no
C9 C10 C11 119.1(6) yes
C9 C10 H101 120.2 no
C11 C10 H101 120.7 no
C10 C11 C12 120.7(6) yes
C10 C11 H111 119.6 no
C12 C11 H111 119.7 no
C7 C12 C11 120.9(5) yes
C7 C12 H121 118.9 no
C11 C12 H121 120.2 no
N4 C13 C14 110.9(4) yes
N4 C13 H131 108.9 no
C14 C13 H131 110.6 no
N4 C13 H132 109.0 no
C14 C13 H132 108.0 no
H131 C13 H132 109.5 no
C13 C14 O1 104.3(4) yes
C13 C14 H141 109.9 no
O1 C14 H141 110.2 no
C13 C14 H142 111.5 no
O1 C14 H142 111.4 no
H141 C14 H142 109.5 no
N3 C15 C16 111.1(4) yes
N3 C15 H151 108.8 no
C16 C15 H151 108.3 no
N3 C15 H152 109.2 no
C16 C15 H152 110.0 no
H151 C15 H152 109.5 no
C15 C16 O1 104.5(4) yes
C15 C16 H161 109.9 no
O1 C16 H161 110.5 no
C15 C16 H162 111.5 no
O1 C16 H162 111.0 no
H161 C16 H162 109.5 no
Si2 C17 H1701 109.6 no
Si2 C17 H1702 106.5 no
H1701 C17 H1702 109.5 no
Si2 C17 H1703 112.2 no
H1701 C17 H1703 109.5 no
H1702 C17 H1703 109.5 no
Si2 C18 H1801 110.7 no
Si2 C18 H1802 106.1 no
H1801 C18 H1802 109.5 no
Si2 C18 H1803 111.6 no
H1801 C18 H1803 109.5 no
H1802 C18 H1803 109.5 no
Si2 C19 H1901 110.6 no
Si2 C19 H1902 106.6 no
H1901 C19 H1902 109.5 no
Si2 C19 H1903 111.2 no
H1901 C19 H1903 109.5 no
H1902 C19 H1903 109.5 no
Si2 C171 H1711 109.2 no
Si2 C171 H1712 109.2 no
H1711 C171 H1712 109.5 no
Si2 C171 H1713 110.0 no
H1711 C171 H1713 109.5 no
H1712 C171 H1713 109.5 no
Si2 C181 H1811 110.9 no
Si2 C181 H1812 103.6 no
H1811 C181 H1812 109.5 no
Si2 C181 H1813 113.8 no
H1811 C181 H1813 109.5 no
H1812 C181 H1813 109.5 no
Si2 C191 H1911 110.9 no
Si2 C191 H1912 113.5 no
H1911 C191 H1912 109.5 no
Si2 C191 H1913 103.9 no
H1911 C191 H1913 109.5 no
H1912 C191 H1913 109.5 no
Si1 C20 H201 109.5 no
Si1 C20 H202 109.3 no
H201 C20 H202 109.5 no
Si1 C20 H203 109.5 no
H201 C20 H203 109.5 no
H202 C20 H203 109.5 no
Si1 C21 H211 109.8 no
Si1 C21 H212 109.3 no
H211 C21 H212 109.5 no
Si1 C21 H213 109.2 no
H211 C21 H213 109.5 no
H212 C21 H213 109.5 no
Si1 C22 H221 109.5 no
Si1 C22 H222 109.3 no
H221 C22 H222 109.5 no
Si1 C22 H223 109.6 no
H221 C22 H223 109.5 no
H222 C22 H223 109.5 no
N5 C23 C24 123.5(5) yes
N5 C23 H231 117.9 no
C24 C23 H231 118.6 no
C23 C24 C25 119.3(5) yes
C23 C24 H241 120.6 no
C25 C24 H241 120.1 no
C24 C25 C26 118.8(5) yes
C24 C25 H251 121.0 no
C26 C25 H251 120.2 no
C25 C26 C27 118.5(6) yes
C25 C26 H261 120.6 no
C27 C26 H261 120.9 no
C26 C27 N5 123.7(5) yes
C26 C27 H271 118.3 no
N5 C27 H271 118.0 no
N6 C28 C29 124.2(5) yes
N6 C28 H281 117.7 no
C29 C28 H281 118.1 no
C28 C29 C30 119.0(5) yes
C28 C29 H291 120.5 no
C30 C29 H291 120.5 no
C29 C30 C31 118.8(5) yes
C29 C30 H301 120.4 no
C31 C30 H301 120.8 no
C30 C31 C32 118.6(5) yes
C30 C31 H311 120.5 no
C32 C31 H311 120.9 no
C31 C32 N6 124.0(4) yes
C31 C32 H321 118.3 no
N6 C32 H321 117.7 no
N101 Ti101 N103 104.96(16) yes
N101 Ti101 N104 103.32(17) yes
N103 Ti101 N104 151.70(15) yes
N101 Ti101 N105 97.34(15) yes
N103 Ti101 N105 89.88(15) yes
N104 Ti101 N105 87.47(15) yes
N101 Ti101 N106 94.44(15) yes
N103 Ti101 N106 87.90(14) yes
N104 Ti101 N106 89.00(14) yes
N105 Ti101 N106 168.19(14) yes
N101 Ti101 O101 179.32(16) yes
N103 Ti101 O101 75.70(13) yes
N104 Ti101 O101 76.01(14) yes
N105 Ti101 O101 82.79(13) yes
N106 Ti101 O101 85.42(13) yes
Ti101 N101 N102 178.0(3) yes
N101 N102 C101 117.8(3) yes
N101 N102 C107 118.2(4) yes
C101 N102 C107 123.7(4) yes
Ti101 N103 Si102 133.5(2) yes
Ti101 N103 C115 116.1(3) yes
Si102 N103 C115 110.2(3) yes
Ti101 N104 Si101 130.8(2) yes
Ti101 N104 C113 115.6(3) yes
Si101 N104 C113 113.2(3) yes
Ti101 N105 C123 120.5(3) yes
Ti101 N105 C127 122.8(3) yes
C123 N105 C127 116.7(4) yes
Ti101 N106 C128 119.3(3) yes
Ti101 N106 C132 124.5(3) yes
C128 N106 C132 115.8(4) yes
Ti101 O101 C114 114.0(3) yes
Ti101 O101 C116 112.1(3) yes
C114 O101 C116 115.6(4) yes
N104 Si101 C117 110.6(3) yes
N104 Si101 C118 112.2(2) yes
C117 Si101 C118 107.0(3) yes
N104 Si101 C119 114.8(2) yes
C117 Si101 C119 105.5(3) yes
C118 Si101 C119 106.3(3) yes
N103 Si102 C120 113.2(2) yes
N103 Si102 C121 111.8(2) yes
C120 Si102 C121 108.3(3) yes
N103 Si102 C122 111.8(2) yes
C120 Si102 C122 107.6(2) yes
C121 Si102 C122 103.6(3) yes
N102 C101 C102 119.2(4) yes
N102 C101 C106 122.4(4) yes
C102 C101 C106 118.2(4) yes
C101 C102 C103 120.4(4) yes
C101 C102 H1021 119.3 no
C103 C102 H1021 120.3 no
C102 C103 C104 121.1(5) yes
C102 C103 H1031 119.4 no
C104 C103 H1031 119.6 no
C103 C104 C105 118.3(5) yes
C103 C104 H1041 120.9 no
C105 C104 H1041 120.8 no
C104 C105 C106 122.3(5) yes
C104 C105 H1051 119.1 no
C106 C105 H1051 118.6 no
C101 C106 C105 119.7(5) yes
C101 C106 H1061 119.4 no
C105 C106 H1061 120.9 no
N102 C107 C108 121.6(4) yes
N102 C107 C112 120.0(4) yes
C108 C107 C112 118.4(4) yes
C107 C108 C109 119.8(5) yes
C107 C108 H1081 119.8 no
C109 C108 H1081 120.3 no
C108 C109 C110 120.8(5) yes
C108 C109 H1091 119.6 no
C110 C109 H1091 119.7 no
C109 C110 C111 118.8(5) yes
C109 C110 H1101 120.3 no
C111 C110 H1101 120.9 no
C110 C111 C112 121.3(5) yes
C110 C111 H1111 119.0 no
C112 C111 H1111 119.7 no
C107 C112 C111 120.9(5) yes
C107 C112 H1121 119.3 no
C111 C112 H1121 119.9 no
N104 C113 C114 111.6(4) yes
N104 C113 H1131 108.3 no
C114 C113 H1131 109.5 no
N104 C113 H1132 109.3 no
C114 C113 H1132 108.6 no
H1131 C113 H1132 109.5 no
C113 C114 O101 105.0(4) yes
C113 C114 H1141 110.5 no
O101 C114 H1141 110.6 no
C113 C114 H1142 111.0 no
O101 C114 H1142 110.2 no
H1141 C114 H1142 109.5 no
N103 C115 C116 111.7(4) yes
N103 C115 H1151 108.6 no
C116 C115 H1151 109.7 no
N103 C115 H1152 108.9 no
C116 C115 H1152 108.5 no
H1151 C115 H1152 109.5 no
C115 C116 O101 105.8(4) yes
C115 C116 H1161 109.8 no
O101 C116 H1161 110.0 no
C115 C116 H1162 111.2 no
O101 C116 H1162 110.5 no
H1161 C116 H1162 109.5 no
Si101 C117 H1171 110.1 no
Si101 C117 H1172 109.2 no
H1171 C117 H1172 109.5 no
Si101 C117 H1173 109.1 no
H1171 C117 H1173 109.5 no
H1172 C117 H1173 109.5 no
Si101 C118 H1181 109.7 no
Si101 C118 H1182 108.7 no
H1181 C118 H1182 109.5 no
Si101 C118 H1183 109.9 no
H1181 C118 H1183 109.5 no
H1182 C118 H1183 109.5 no
Si101 C119 H1191 109.8 no
Si101 C119 H1192 109.1 no
H1191 C119 H1192 109.5 no
Si101 C119 H1193 109.5 no
H1191 C119 H1193 109.5 no
H1192 C119 H1193 109.5 no
Si102 C120 H1201 109.6 no
Si102 C120 H1202 109.3 no
H1201 C120 H1202 109.5 no
Si102 C120 H1203 109.5 no
H1201 C120 H1203 109.5 no
H1202 C120 H1203 109.5 no
Si102 C121 H1211 109.8 no
Si102 C121 H1212 109.2 no
H1211 C121 H1212 109.5 no
Si102 C121 H1213 109.3 no
H1211 C121 H1213 109.5 no
H1212 C121 H1213 109.5 no
Si102 C122 H1221 109.3 no
Si102 C122 H1222 109.6 no
H1221 C122 H1222 109.5 no
Si102 C122 H1223 109.5 no
H1221 C122 H1223 109.5 no
H1222 C122 H1223 109.5 no
N105 C123 C124 123.1(5) yes
N105 C123 H1231 118.1 no
C124 C123 H1231 118.8 no
C123 C124 C125 118.4(6) yes
C123 C124 H1241 120.7 no
C125 C124 H1241 120.9 no
C124 C125 C126 119.6(6) yes
C124 C125 H1251 120.4 no
C126 C125 H1251 120.0 no
C125 C126 C127 118.7(6) yes
C125 C126 H1261 120.9 no
C127 C126 H1261 120.5 no
C126 C127 N105 123.5(6) yes
C126 C127 H1271 118.3 no
N105 C127 H1271 118.2 no
N106 C128 C129 124.0(5) yes
N106 C128 H1281 117.3 no
C129 C128 H1281 118.7 no
C128 C129 C130 119.3(5) yes
C128 C129 H1291 120.6 no
C130 C129 H1291 120.2 no
C129 C130 C131 118.3(5) yes
C129 C130 H1301 120.9 no
C131 C130 H1301 120.8 no
C130 C131 C132 118.7(5) yes
C130 C131 H1311 120.5 no
C132 C131 H1311 120.7 no
C131 C132 N106 123.9(5) yes
C131 C132 H1321 118.7 no
N106 C132 H1321 117.4 no
N201 Ti201 N203 104.25(15) yes
N201 Ti201 N204 105.81(15) yes
N203 Ti201 N204 149.93(14) yes
N201 Ti201 N205 97.26(14) yes
N203 Ti201 N205 91.48(13) yes
N204 Ti201 N205 85.35(14) yes
N201 Ti201 N206 94.13(14) yes
N203 Ti201 N206 87.85(13) yes
N204 Ti201 N206 89.44(13) yes
N205 Ti201 N206 168.40(12) yes
N201 Ti201 O201 178.49(14) yes
N203 Ti201 O201 74.49(12) yes
N204 Ti201 O201 75.44(12) yes
N205 Ti201 O201 83.65(12) yes
N206 Ti201 O201 85.01(12) yes
Ti201 N201 N202 178.8(3) yes
N201 N202 C201 120.8(3) yes
N201 N202 C207 118.7(3) yes
C201 N202 C207 119.9(3) yes
Ti201 N203 Si201 125.76(19) yes
Ti201 N203 C213 117.1(3) yes
Si201 N203 C213 114.0(3) yes
Ti201 N204 Si202 132.86(19) yes
Ti201 N204 C215 114.7(3) yes
Si202 N204 C215 110.7(3) yes
Ti201 N205 C228 124.0(3) yes
Ti201 N205 C232 119.1(3) yes
C228 N205 C232 117.0(4) yes
Ti201 N206 C223 124.0(3) yes
Ti201 N206 C227 118.4(3) yes
C223 N206 C227 116.7(4) yes
Ti201 O201 C214 112.1(2) yes
Ti201 O201 C216 114.6(2) yes
C214 O201 C216 117.1(3) yes
N203 Si201 C217 111.0(2) yes
N203 Si201 C218 112.2(2) yes
C217 Si201 C218 104.6(2) yes
N203 Si201 C219 113.1(2) yes
C217 Si201 C219 106.4(2) yes
C218 Si201 C219 109.2(2) yes
N204 Si202 C220 110.8(2) yes
N204 Si202 C221 111.2(2) yes
C220 Si202 C221 104.9(3) yes
N204 Si202 C222 113.8(2) yes
C220 Si202 C222 108.4(3) yes
C221 Si202 C222 107.3(3) yes
N202 C201 C202 121.2(4) yes
N202 C201 C206 120.2(4) yes
C202 C201 C206 118.5(4) yes
C201 C202 C203 120.7(4) yes
C201 C202 H2021 119.3 no
C203 C202 H2021 120.0 no
C202 C203 C204 120.3(4) yes
C202 C203 H2031 119.9 no
C204 C203 H2031 119.8 no
C203 C204 C205 119.1(4) yes
C203 C204 H2041 120.5 no
C205 C204 H2041 120.4 no
C204 C205 C206 121.0(4) yes
C204 C205 H2051 119.5 no
C206 C205 H2051 119.5 no
C201 C206 C205 120.3(4) yes
C201 C206 H2061 119.6 no
C205 C206 H2061 120.1 no
N202 C207 C208 121.0(4) yes
N202 C207 C212 119.5(4) yes
C208 C207 C212 119.4(4) yes
C207 C208 C209 119.9(5) yes
C207 C208 H2081 119.8 no
C209 C208 H2081 120.3 no
C208 C209 C210 120.6(5) yes
C208 C209 H2091 119.6 no
C210 C209 H2091 119.8 no
C209 C210 C211 119.4(5) yes
C209 C210 H2101 120.2 no
C211 C210 H2101 120.4 no
C210 C211 C212 120.7(5) yes
C210 C211 H2111 119.9 no
C212 C211 H2111 119.5 no
C207 C212 C211 119.9(5) yes
C207 C212 H2121 119.6 no
C211 C212 H2121 120.5 no
N203 C213 C214 110.7(4) yes
N203 C213 H2131 109.3 no
C214 C213 H2131 110.4 no
N203 C213 H2132 108.6 no
C214 C213 H2132 108.3 no
H2131 C213 H2132 109.5 no
C213 C214 O201 104.5(3) yes
C213 C214 H2141 109.8 no
O201 C214 H2141 110.4 no
C213 C214 H2142 111.5 no
O201 C214 H2142 111.0 no
H2141 C214 H2142 109.5 no
N204 C215 C216 109.5(4) yes
N204 C215 H2151 109.2 no
C216 C215 H2151 110.0 no
N204 C215 H2152 109.5 no
C216 C215 H2152 109.1 no
H2151 C215 H2152 109.5 no
C215 C216 O201 104.1(3) yes
C215 C216 H2161 110.6 no
O201 C216 H2161 110.5 no
C215 C216 H2162 111.4 no
O201 C216 H2162 110.7 no
H2161 C216 H2162 109.5 no
Si201 C217 H2171 109.7 no
Si201 C217 H2172 109.5 no
H2171 C217 H2172 109.5 no
Si201 C217 H2173 109.2 no
H2171 C217 H2173 109.5 no
H2172 C217 H2173 109.5 no
Si201 C218 H2181 109.7 no
Si201 C218 H2182 109.5 no
H2181 C218 H2182 109.5 no
Si201 C218 H2183 109.2 no
H2181 C218 H2183 109.5 no
H2182 C218 H2183 109.5 no
Si201 C219 H2191 109.9 no
Si201 C219 H2192 109.4 no
H2191 C219 H2192 109.5 no
Si201 C219 H2193 109.1 no
H2191 C219 H2193 109.5 no
H2192 C219 H2193 109.5 no
Si202 C220 H2201 109.3 no
Si202 C220 H2202 109.5 no
H2201 C220 H2202 109.5 no
Si202 C220 H2203 109.6 no
H2201 C220 H2203 109.5 no
H2202 C220 H2203 109.5 no
Si202 C221 H2211 109.9 no
Si202 C221 H2212 109.1 no
H2211 C221 H2212 109.5 no
Si202 C221 H2213 109.5 no
H2211 C221 H2213 109.5 no
H2212 C221 H2213 109.5 no
Si202 C222 H2221 109.6 no
Si202 C222 H2222 109.2 no
H2221 C222 H2222 109.5 no
Si202 C222 H2223 109.6 no
H2221 C222 H2223 109.5 no
H2222 C222 H2223 109.5 no
N206 C223 C224 124.3(5) yes
N206 C223 H2231 117.9 no
C224 C223 H2231 117.8 no
C223 C224 C225 118.2(5) yes
C223 C224 H2241 121.1 no
C225 C224 H2241 120.7 no
C224 C225 C226 118.3(4) yes
C224 C225 H2251 120.3 no
C226 C225 H2251 121.4 no
C225 C226 C227 119.3(5) yes
C225 C226 H2261 120.1 no
C227 C226 H2261 120.7 no
C226 C227 N206 123.1(4) yes
C226 C227 H2271 118.9 no
N206 C227 H2271 118.0 no
N205 C228 C229 123.3(4) yes
N205 C228 H2281 118.2 no
C229 C228 H2281 118.5 no
C228 C229 C230 118.9(4) yes
C228 C229 H2291 120.5 no
C230 C229 H2291 120.6 no
C229 C230 C231 118.2(4) yes
C229 C230 H2301 120.9 no
C231 C230 H2301 120.9 no
C230 C231 C232 119.9(4) yes
C230 C231 H2311 120.1 no
C232 C231 H2311 120.0 no
C231 C232 N205 122.6(4) yes
C231 C232 H2321 119.2 no
N205 C232 H2321 118.1 no

loop_
_geom_bond_atom_site_label_1
_geom_bond_atom_site_label_2
_geom_bond_distance
_geom_bond_publ_flag
Ti1 N1 1.736(4) yes
Ti1 N3 2.081(4) yes
Ti1 N4 2.054(3) yes
Ti1 N5 2.315(4) yes
Ti1 N6 2.273(4) yes
Ti1 O1 2.217(3) yes
N1 N2 1.379(5) yes
N2 C1 1.393(6) yes
N2 C7 1.406(6) yes
N3 Si1 1.712(4) yes
N3 C15 1.475(6) yes
N4 Si2 1.729(4) yes
N4 C13 1.481(6) yes
N5 C23 1.339(6) yes
N5 C27 1.331(6) yes
N6 C28 1.336(6) yes
N6 C32 1.325(6) yes
O1 C14 1.434(6) yes
O1 C16 1.430(5) yes
Si1 C20 1.859(5) yes
Si1 C21 1.879(5) yes
Si1 C22 1.884(5) yes
Si2 C17 1.866(6) yes
Si2 C18 1.884(6) yes
Si2 C19 1.829(6) yes
Si2 C171 1.858(8) yes
Si2 C181 1.886(8) yes
Si2 C191 1.843(8) yes
C1 C2 1.384(8) yes
C1 C6 1.412(8) yes
C2 C3 1.405(8) yes
C2 H21 0.950 no
C3 C4 1.376(11) yes
C3 H31 0.950 no
C4 C5 1.351(11) yes
C4 H41 0.950 no
C5 C6 1.388(8) yes
C5 H51 0.950 no
C6 H61 0.950 no
C7 C8 1.376(7) yes
C7 C12 1.389(7) yes
C8 C9 1.393(8) yes
C8 H81 0.950 no
C9 C10 1.381(10) yes
C9 H91 0.950 no
C10 C11 1.371(9) yes
C10 H101 0.950 no
C11 C12 1.379(8) yes
C11 H111 0.950 no
C12 H121 0.950 no
C13 C14 1.504(8) yes
C13 H131 0.950 no
C13 H132 0.950 no
C14 H141 0.950 no
C14 H142 0.950 no
C15 C16 1.512(7) yes
C15 H151 0.950 no
C15 H152 0.950 no
C16 H161 0.950 no
C16 H162 0.950 no
C17 H1701 0.950 no
C17 H1702 0.950 no
C17 H1703 0.950 no
C18 H1801 0.950 no
C18 H1802 0.950 no
C18 H1803 0.950 no
C19 H1901 0.950 no
C19 H1902 0.950 no
C19 H1903 0.950 no
C171 H1711 0.950 no
C171 H1712 0.950 no
C171 H1713 0.950 no
C181 H1811 0.950 no
C181 H1812 0.950 no
C181 H1813 0.950 no
C191 H1911 0.950 no
C191 H1912 0.950 no
C191 H1913 0.950 no
C20 H201 0.950 no
C20 H202 0.950 no
C20 H203 0.950 no
C21 H211 0.950 no
C21 H212 0.950 no
C21 H213 0.950 no
C22 H221 0.950 no
C22 H222 0.950 no
C22 H223 0.950 no
C23 C24 1.380(7) yes
C23 H231 0.950 no
C24 C25 1.363(8) yes
C24 H241 0.950 no
C25 C26 1.367(9) yes
C25 H251 0.950 no
C26 C27 1.394(7) yes
C26 H261 0.950 no
C27 H271 0.950 no
C28 C29 1.367(7) yes
C28 H281 0.950 no
C29 C30 1.353(8) yes
C29 H291 0.950 no
C30 C31 1.359(7) yes
C30 H301 0.950 no
C31 C32 1.382(7) yes
C31 H311 0.950 no
C32 H321 0.950 no
Ti101 N101 1.737(4) yes
Ti101 N103 2.078(4) yes
Ti101 N104 2.060(4) yes
Ti101 N105 2.296(4) yes
Ti101 N106 2.309(4) yes
Ti101 O101 2.214(3) yes
N101 N102 1.376(5) yes
N102 C101 1.411(6) yes
N102 C107 1.408(6) yes
N103 Si102 1.721(4) yes
N103 C115 1.477(6) yes
N104 Si101 1.729(4) yes
N104 C113 1.467(6) yes
N105 C123 1.328(7) yes
N105 C127 1.333(7) yes
N106 C128 1.345(6) yes
N106 C132 1.334(6) yes
O101 C114 1.419(6) yes
O101 C116 1.432(7) yes
Si101 C117 1.870(6) yes
Si101 C118 1.876(6) yes
Si101 C119 1.853(5) yes
Si102 C120 1.856(5) yes
Si102 C121 1.874(5) yes
Si102 C122 1.884(5) yes
C101 C102 1.395(7) yes
C101 C106 1.399(6) yes
C102 C103 1.380(7) yes
C102 H1021 0.950 no
C103 C104 1.388(7) yes
C103 H1031 0.950 no
C104 C105 1.361(8) yes
C104 H1041 0.950 no
C105 C106 1.381(7) yes
C105 H1051 0.950 no
C106 H1061 0.950 no
C107 C108 1.396(7) yes
C107 C112 1.392(7) yes
C108 C109 1.397(7) yes
C108 H1081 0.950 no
C109 C110 1.389(8) yes
C109 H1091 0.950 no
C110 C111 1.371(8) yes
C110 H1101 0.950 no
C111 C112 1.376(7) yes
C111 H1111 0.950 no
C112 H1121 0.950 no
C113 C114 1.507(8) yes
C113 H1131 0.950 no
C113 H1132 0.950 no
C114 H1141 0.950 no
C114 H1142 0.950 no
C115 C116 1.488(8) yes
C115 H1151 0.950 no
C115 H1152 0.950 no
C116 H1161 0.950 no
C116 H1162 0.950 no
C117 H1171 0.950 no
C117 H1172 0.950 no
C117 H1173 0.950 no
C118 H1181 0.950 no
C118 H1182 0.950 no
C118 H1183 0.950 no
C119 H1191 0.950 no
C119 H1192 0.950 no
C119 H1193 0.950 no
C120 H1201 0.950 no
C120 H1202 0.950 no
C120 H1203 0.950 no
C121 H1211 0.950 no
C121 H1212 0.950 no
C121 H1213 0.950 no
C122 H1221 0.950 no
C122 H1222 0.950 no
C122 H1223 0.950 no
C123 C124 1.396(8) yes
C123 H1231 0.950 no
C124 C125 1.345(8) yes
C124 H1241 0.950 no
C125 C126 1.370(9) yes
C125 H1251 0.950 no
C126 C127 1.366(8) yes
C126 H1261 0.950 no
C127 H1271 0.950 no
C128 C129 1.372(7) yes
C128 H1281 0.950 no
C129 C130 1.371(8) yes
C129 H1291 0.950 no
C130 C131 1.375(8) yes
C130 H1301 0.950 no
C131 C132 1.388(7) yes
C131 H1311 0.950 no
C132 H1321 0.950 no
Ti201 N201 1.744(3) yes
Ti201 N203 2.079(3) yes
Ti201 N204 2.062(4) yes
Ti201 N205 2.269(4) yes
Ti201 N206 2.304(4) yes
Ti201 O201 2.220(3) yes
N201 N202 1.379(5) yes
N202 C201 1.415(5) yes
N202 C207 1.420(5) yes
N203 Si201 1.715(4) yes
N203 C213 1.484(5) yes
N204 Si202 1.719(4) yes
N204 C215 1.470(5) yes
N205 C228 1.336(6) yes
N205 C232 1.345(6) yes
N206 C223 1.332(6) yes
N206 C227 1.335(6) yes
O201 C214 1.430(5) yes
O201 C216 1.429(5) yes
Si201 C217 1.877(5) yes
Si201 C218 1.871(5) yes
Si201 C219 1.862(5) yes
Si202 C220 1.865(5) yes
Si202 C221 1.875(5) yes
Si202 C222 1.862(5) yes
C201 C202 1.386(6) yes
C201 C206 1.394(6) yes
C202 C203 1.390(7) yes
C202 H2021 0.950 no
C203 C204 1.381(7) yes
C203 H2031 0.950 no
C204 C205 1.383(7) yes
C204 H2041 0.950 no
C205 C206 1.378(6) yes
C205 H2051 0.950 no
C206 H2061 0.950 no
C207 C208 1.394(6) yes
C207 C212 1.391(6) yes
C208 C209 1.385(7) yes
C208 H2081 0.950 no
C209 C210 1.376(8) yes
C209 H2091 0.950 no
C210 C211 1.387(8) yes
C210 H2101 0.950 no
C211 C212 1.381(7) yes
C211 H2111 0.950 no
C212 H2121 0.950 no
C213 C214 1.492(7) yes
C213 H2131 0.950 no
C213 H2132 0.950 no
C214 H2141 0.950 no
C214 H2142 0.950 no
C215 C216 1.508(6) yes
C215 H2151 0.950 no
C215 H2152 0.950 no
C216 H2161 0.950 no
C216 H2162 0.950 no
C217 H2171 0.950 no
C217 H2172 0.950 no
C217 H2173 0.950 no
C218 H2181 0.950 no
C218 H2182 0.950 no
C218 H2183 0.950 no
C219 H2191 0.950 no
C219 H2192 0.950 no
C219 H2193 0.950 no
C220 H2201 0.950 no
C220 H2202 0.950 no
C220 H2203 0.950 no
C221 H2211 0.950 no
C221 H2212 0.950 no
C221 H2213 0.950 no
C222 H2221 0.950 no
C222 H2222 0.950 no
C222 H2223 0.950 no
C223 C224 1.374(7) yes
C223 H2231 0.950 no
C224 C225 1.390(7) yes
C224 H2241 0.950 no
C225 C226 1.370(7) yes
C225 H2251 0.950 no
C226 C227 1.385(7) yes
C226 H2261 0.950 no
C227 H2271 0.950 no
C228 C229 1.380(7) yes
C228 H2281 0.950 no
C229 C230 1.378(7) yes
C229 H2291 0.950 no
C230 C231 1.368(7) yes
C230 H2301 0.950 no
C231 C232 1.372(7) yes
C231 H2311 0.950 no
C232 H2321 0.950 no
